data_7203308
loop_
_publ_author_name
'Saha, Binoy K.'
'Nangia, Ashwini'

_publ_section_title
;
 Self-assembled organic tubular host for van der Waals guest inclusion
;
_journal_issue 6
_journal_name_full CrystEngComm
_journal_page_first 440
_journal_paper_doi 10.1039/b602000n
_journal_volume 8
_journal_year 2006
_chemical_formula_moiety 'C18 H9 Cl3 N6 O3, 0.53(C3 H6 O)'
_chemical_formula_sum 'C19.59 H12.18 Cl3 N6 O3.53'
_chemical_formula_weight 494.45
_chemical_name_common '2,4,6-tris(2-chloro-3-pyridyloxy)-1,3,5-triazine, acetone'
_chemical_name_systematic
;
2,4,6-tris(2-chloro-3-pyridyloxy)-1,3,5-triazine, acetone
;
_space_group_IT_number 2
_symmetry_cell_setting triclinic
_symmetry_space_group_name_Hall '-P 1'
_symmetry_space_group_name_H-M 'P -1'
_atom_sites_solution_hydrogens geom
_atom_sites_solution_primary direct
_atom_sites_solution_secondary difmap
_audit_creation_method SHELXL-97
_cell_angle_alpha 86.796(2)
_cell_angle_beta 87.072(2)
_cell_angle_gamma 89.309(2)
_cell_formula_units_Z 2
_cell_length_a 6.2482(7)
_cell_length_b 10.1684(12)
_cell_length_c 16.8235(19)
_cell_measurement_reflns_used 3613
_cell_measurement_temperature 100(2)
_cell_measurement_theta_max 27.36
_cell_measurement_theta_min 2.29
_cell_volume 1065.8(2)
_computing_cell_refinement 'Bruker SMART'
_computing_data_collection 'Bruker SMART'
_computing_data_reduction 'Bruker SAINT'
_computing_molecular_graphics 'Bruker SHELXTL'
_computing_publication_material 'Bruker SHELXTL'
_computing_structure_refinement 'SHELXL-97 (Sheldrick, 1997) and squeeze'
_computing_structure_solution 'SHELXS-97 (Sheldrick, 1990)'
_diffrn_ambient_temperature 100(2)
_diffrn_measured_fraction_theta_full 0.997
_diffrn_measured_fraction_theta_max 0.997
_diffrn_measurement_device_type 'CCD area detector'
_diffrn_measurement_method 'phi and omega scans'
_diffrn_radiation_monochromator graphite
_diffrn_radiation_source 'fine-focus sealed tube'
_diffrn_radiation_type MoK\a
_diffrn_radiation_wavelength 0.71073
_diffrn_reflns_av_R_equivalents 0.0347
_diffrn_reflns_av_sigmaI/netI 0.0414
_diffrn_reflns_limit_h_max 7
_diffrn_reflns_limit_h_min -7
_diffrn_reflns_limit_k_max 12
_diffrn_reflns_limit_k_min -12
_diffrn_reflns_limit_l_max 20
_diffrn_reflns_limit_l_min -19
_diffrn_reflns_number 13401
_diffrn_reflns_theta_full 26.38
_diffrn_reflns_theta_max 26.38
_diffrn_reflns_theta_min 1.21
_exptl_absorpt_coefficient_mu 0.462
_exptl_absorpt_correction_T_max 0.9684
_exptl_absorpt_correction_T_min 0.8513
_exptl_absorpt_correction_type multi-scan
_exptl_absorpt_process_details 'SADABS - Bruker Nonius area detector scaling and absorption correction - V2.10'
_exptl_crystal_colour colourless
_exptl_crystal_density_diffrn 1.541
_exptl_crystal_density_method 'not measured'
_exptl_crystal_description plate
_exptl_crystal_F_000 468
_exptl_crystal_size_max 0.36
_exptl_crystal_size_mid 0.16
_exptl_crystal_size_min 0.07
_refine_diff_density_max 0.394
_refine_diff_density_min -0.238
_refine_diff_density_rms 0.067
_refine_ls_extinction_method none
_refine_ls_goodness_of_fit_ref 1.045
_refine_ls_hydrogen_treatment constr
_refine_ls_matrix_type full
_refine_ls_number_parameters 271
_refine_ls_number_reflns 4339
_refine_ls_number_restraints 0
_refine_ls_restrained_S_all 1.045
_refine_ls_R_factor_all 0.0526
_refine_ls_R_factor_gt 0.0420
_refine_ls_shift/su_max 0.001
_refine_ls_shift/su_mean 0.000
_refine_ls_structure_factor_coef Fsqd
_refine_ls_weighting_details 'calc w=1/[\s^2^(Fo^2^)+(0.0532P)^2^+0.1906P] where P=(Fo^2^+2Fc^2^)/3'
_refine_ls_weighting_scheme calc
_refine_ls_wR_factor_gt 0.0975
_refine_ls_wR_factor_ref 0.1023
_reflns_number_gt 3578
_reflns_number_total 4339
_reflns_threshold_expression >2sigma(I)
_cod_data_source_file b602000n.txt
_cod_data_source_block ace-s
_cod_depositor_comments
;
The following automatic conversions were performed:
'_symmetry_cell_setting' value 'Triclinic' changed to 'triclinic'
according to '/home/saulius/struct/CIF-dictionaries/cif_core.dic'
dictionary named 'cif_core.dic' version 2.4.1 from 2010-06-29.

Automatic conversion script
Id: cif_fix_enum 1527 2010-12-29 10:47:43Z saulius 
;
_cod_original_sg_symbol_H-M P-1
_cod_database_code 7203308

loop_
_symmetry_equiv_pos_as_xyz
'x, y, z'
'-x, -y, -z'

loop_
_atom_site_label
_atom_site_type_symbol
_atom_site_fract_x
_atom_site_fract_y
_atom_site_fract_z
_atom_site_U_iso_or_equiv
_atom_site_adp_type
_atom_site_occupancy
_atom_site_symmetry_multiplicity
_atom_site_calc_flag
_atom_site_refinement_flags
_atom_site_disorder_assembly
_atom_site_disorder_group
Cl1 Cl 1.34773(8) -0.04759(5) 0.38295(3) 0.02499(15) Uani 1 1 d . . .
Cl2 Cl 0.38330(8) -0.16797(6) 0.17627(3) 0.02957(16) Uani 1 1 d . . .
Cl3 Cl 0.31835(9) 0.25329(6) 0.27536(4) 0.03038(16) Uani 1 1 d . . .
O1 O 0.8828(2) -0.01323(13) 0.41476(8) 0.0170(3) Uani 1 1 d . . .
O2 O 0.8554(2) -0.17699(13) 0.17124(8) 0.0169(3) Uani 1 1 d . . .
O3 O 0.7556(2) 0.25943(13) 0.19987(8) 0.0193(3) Uani 1 1 d . . .
N1 N 0.8819(2) -0.10120(16) 0.29233(10) 0.0155(4) Uani 1 1 d . . .
N2 N 0.8007(3) 0.04508(16) 0.18232(10) 0.0165(4) Uani 1 1 d . . .
N3 N 0.8135(3) 0.12623(16) 0.31217(10) 0.0162(4) Uani 1 1 d . . .
N4 N 1.2775(3) -0.26044(17) 0.47432(10) 0.0209(4) Uani 1 1 d . . .
N5 N 0.4542(3) -0.16355(18) 0.02177(10) 0.0216(4) Uani 1 1 d . . .
N6 N 0.4420(3) 0.47751(18) 0.32578(11) 0.0271(4) Uani 1 1 d . . .
C1 C 0.8606(3) 0.0028(2) 0.33617(12) 0.0156(4) Uani 1 1 d . . .
C2 C 0.8446(3) -0.07169(19) 0.21639(12) 0.0156(4) Uani 1 1 d . . .
C3 C 0.7899(3) 0.13859(19) 0.23462(12) 0.0160(4) Uani 1 1 d . . .
C4 C 0.9655(3) -0.13274(19) 0.44577(11) 0.0160(4) Uani 1 1 d . . .
C5 C 0.8371(3) -0.2189(2) 0.49157(12) 0.0193(4) Uani 1 1 d . . .
H5 H 0.6867 -0.2046 0.4972 0.023 Uiso 1 1 calc R . .
C6 C 0.9321(4) -0.3267(2) 0.52924(13) 0.0230(5) Uani 1 1 d . . .
H6 H 0.8483 -0.3883 0.5615 0.028 Uiso 1 1 calc R . .
C7 C 1.1501(4) -0.3433(2) 0.51927(13) 0.0245(5) Uani 1 1 d . . .
H7 H 1.2143 -0.4177 0.5457 0.029 Uiso 1 1 calc R . .
C8 C 1.1837(3) -0.1579(2) 0.43930(12) 0.0173(4) Uani 1 1 d . . .
C9 C 0.7683(3) -0.16379(19) 0.09619(12) 0.0158(4) Uani 1 1 d . . .
C10 C 0.8993(3) -0.1620(2) 0.02818(12) 0.0195(4) Uani 1 1 d . . .
H10 H 1.0509 -0.1617 0.0306 0.023 Uiso 1 1 calc R . .
C11 C 0.8026(4) -0.1606(2) -0.04392(13) 0.0231(5) Uani 1 1 d . . .
H11 H 0.8875 -0.1593 -0.0924 0.028 Uiso 1 1 calc R . .
C12 C 0.5829(3) -0.1612(2) -0.04493(13) 0.0217(5) Uani 1 1 d . . .
H12 H 0.5190 -0.1598 -0.0950 0.026 Uiso 1 1 calc R . .
C13 C 0.5484(3) -0.1646(2) 0.08990(12) 0.0187(4) Uani 1 1 d . . .
C14 C 0.7067(3) 0.36357(19) 0.24864(12) 0.0186(4) Uani 1 1 d . . .
C15 C 0.8530(3) 0.4622(2) 0.25510(13) 0.0225(5) Uani 1 1 d . . .
H15 H 0.9929 0.4571 0.2305 0.027 Uiso 1 1 calc R . .
C16 C 0.7900(4) 0.5687(2) 0.29844(13) 0.0244(5) Uani 1 1 d . . .
H16 H 0.8868 0.6383 0.3048 0.029 Uiso 1 1 calc R . .
C17 C 0.5857(4) 0.5727(2) 0.33223(13) 0.0274(5) Uani 1 1 d . . .
H17 H 0.5439 0.6466 0.3617 0.033 Uiso 1 1 calc R . .
C18 C 0.5042(3) 0.3764(2) 0.28436(13) 0.0206(5) Uani 1 1 d . . .

loop_
_atom_site_aniso_label
_atom_site_aniso_U_11
_atom_site_aniso_U_22
_atom_site_aniso_U_33
_atom_site_aniso_U_23
_atom_site_aniso_U_13
_atom_site_aniso_U_12
Cl1 0.0192(3) 0.0273(3) 0.0275(3) 0.0028(2) 0.0040(2) -0.0032(2)
Cl2 0.0192(3) 0.0490(4) 0.0202(3) -0.0034(2) 0.0039(2) -0.0016(2)
Cl3 0.0220(3) 0.0243(3) 0.0445(4) 0.0009(3) -0.0002(2) -0.0047(2)
O1 0.0202(7) 0.0168(7) 0.0144(7) -0.0034(6) -0.0022(6) 0.0022(6)
O2 0.0215(7) 0.0154(7) 0.0146(7) -0.0048(6) -0.0048(6) 0.0018(6)
O3 0.0265(8) 0.0137(7) 0.0175(8) -0.0014(6) 0.0005(6) -0.0001(6)
N1 0.0155(8) 0.0157(9) 0.0158(9) -0.0041(7) -0.0014(7) -0.0015(7)
N2 0.0171(8) 0.0155(9) 0.0170(9) -0.0017(7) -0.0002(7) -0.0013(7)
N3 0.0144(8) 0.0166(9) 0.0177(9) -0.0019(7) 0.0000(7) -0.0008(7)
N4 0.0212(9) 0.0225(10) 0.0192(9) -0.0026(8) -0.0032(7) 0.0029(7)
N5 0.0213(9) 0.0247(10) 0.0193(9) -0.0018(8) -0.0040(7) -0.0022(7)
N6 0.0308(10) 0.0210(10) 0.0287(11) 0.0003(8) 0.0026(8) 0.0036(8)
C1 0.0118(9) 0.0191(10) 0.0160(10) -0.0013(8) -0.0009(8) -0.0020(8)
C2 0.0105(9) 0.0175(10) 0.0192(11) -0.0043(8) -0.0010(8) -0.0005(7)
C3 0.0139(10) 0.0145(10) 0.0193(11) -0.0005(8) 0.0006(8) -0.0018(8)
C4 0.0223(10) 0.0156(10) 0.0107(10) -0.0037(8) -0.0024(8) -0.0001(8)
C5 0.0166(10) 0.0247(11) 0.0170(11) -0.0051(9) 0.0008(8) -0.0036(8)
C6 0.0300(12) 0.0211(11) 0.0179(11) -0.0004(9) 0.0011(9) -0.0054(9)
C7 0.0319(12) 0.0216(12) 0.0199(11) 0.0011(9) -0.0047(9) 0.0029(9)
C8 0.0196(10) 0.0189(11) 0.0136(10) -0.0040(8) 0.0017(8) -0.0027(8)
C9 0.0212(10) 0.0113(10) 0.0152(10) -0.0029(8) -0.0025(8) -0.0010(8)
C10 0.0181(10) 0.0187(11) 0.0219(11) -0.0037(9) 0.0000(9) -0.0023(8)
C11 0.0298(12) 0.0228(12) 0.0167(11) -0.0029(9) 0.0020(9) -0.0029(9)
C12 0.0274(11) 0.0231(11) 0.0152(11) -0.0018(9) -0.0050(9) -0.0027(9)
C13 0.0209(10) 0.0177(11) 0.0176(11) -0.0026(8) 0.0010(8) -0.0021(8)
C14 0.0268(11) 0.0115(10) 0.0173(11) 0.0008(8) -0.0023(9) 0.0011(8)
C15 0.0227(11) 0.0193(11) 0.0247(12) 0.0045(9) -0.0007(9) -0.0013(9)
C16 0.0380(13) 0.0126(10) 0.0231(12) 0.0014(9) -0.0082(10) -0.0041(9)
C17 0.0441(14) 0.0165(11) 0.0216(12) -0.0025(9) -0.0003(10) 0.0053(10)
C18 0.0240(11) 0.0150(10) 0.0226(12) 0.0034(9) -0.0020(9) -0.0005(8)

loop_
_atom_type_symbol
_atom_type_description
_atom_type_scat_dispersion_real
_atom_type_scat_dispersion_imag
_atom_type_scat_source
C C 0.0033 0.0016 'International Tables Vol C Tables 4.2.6.8 and 6.1.1.4'
H H 0.0000 0.0000 'International Tables Vol C Tables 4.2.6.8 and 6.1.1.4'
N N 0.0061 0.0033 'International Tables Vol C Tables 4.2.6.8 and 6.1.1.4'
O O 0.0106 0.0060 'International Tables Vol C Tables 4.2.6.8 and 6.1.1.4'
Cl Cl 0.1484 0.1585 'International Tables Vol C Tables 4.2.6.8 and 6.1.1.4'

loop_
_geom_angle_atom_site_label_1
_geom_angle_atom_site_label_2
_geom_angle_atom_site_label_3
_geom_angle
_geom_angle_site_symmetry_1
_geom_angle_site_symmetry_3
_geom_angle_publ_flag
C1 O1 C4 118.76(15) . . ?
C3 O3 C14 118.55(15) . . ?
C2 N2 C3 111.94(17) . . ?
C1 N1 C2 112.07(17) . . ?
C13 N5 C12 116.75(18) . . ?
C2 O2 C9 117.60(14) . . ?
C3 N3 C1 111.85(17) . . ?
C10 C9 C13 119.26(19) . . ?
C10 C9 O2 120.45(17) . . ?
C13 C9 O2 120.03(17) . . ?
C8 N4 C7 116.59(18) . . ?
N1 C1 N3 127.89(18) . . ?
N1 C1 O1 118.85(17) . . ?
N3 C1 O1 113.25(17) . . ?
N3 C3 N2 128.22(18) . . ?
N3 C3 O3 119.28(18) . . ?
N2 C3 O3 112.47(17) . . ?
N2 C2 N1 127.94(19) . . ?
N2 C2 O2 118.82(17) . . ?
N1 C2 O2 113.24(16) . . ?
C5 C4 C8 118.72(18) . . ?
C5 C4 O1 120.68(17) . . ?
C8 C4 O1 120.07(18) . . ?
C18 N6 C17 116.98(19) . . ?
N4 C8 C4 124.01(19) . . ?
N4 C8 Cl1 117.03(15) . . ?
C4 C8 Cl1 118.95(15) . . ?
C4 C5 C6 118.28(19) . . ?
C4 C5 H5 120.9 . . ?
C6 C5 H5 120.9 . . ?
N4 C7 C6 123.60(19) . . ?
N4 C7 H7 118.2 . . ?
C6 C7 H7 118.2 . . ?
C15 C14 C18 118.90(19) . . ?
C15 C14 O3 120.23(18) . . ?
C18 C14 O3 120.53(19) . . ?
N6 C18 C14 123.7(2) . . ?
N6 C18 Cl3 117.18(17) . . ?
C14 C18 Cl3 119.07(16) . . ?
N5 C13 C9 123.90(19) . . ?
N5 C13 Cl2 117.02(16) . . ?
C9 C13 Cl2 119.07(16) . . ?
C7 C6 C5 118.8(2) . . ?
C7 C6 H6 120.6 . . ?
C5 C6 H6 120.6 . . ?
C14 C15 C16 118.0(2) . . ?
C14 C15 H15 121.0 . . ?
C16 C15 H15 121.0 . . ?
C12 C11 C10 119.5(2) . . ?
C12 C11 H11 120.2 . . ?
C10 C11 H11 120.2 . . ?
C17 C16 C15 119.0(2) . . ?
C17 C16 H16 120.5 . . ?
C15 C16 H16 120.5 . . ?
C9 C10 C11 117.54(19) . . ?
C9 C10 H10 121.2 . . ?
C11 C10 H10 121.2 . . ?
N5 C12 C11 123.02(19) . . ?
N5 C12 H12 118.5 . . ?
C11 C12 H12 118.5 . . ?
N6 C17 C16 123.3(2) . . ?
N6 C17 H17 118.3 . . ?
C16 C17 H17 118.3 . . ?

loop_
_geom_bond_atom_site_label_1
_geom_bond_atom_site_label_2
_geom_bond_distance
_geom_bond_site_symmetry_2
_geom_bond_publ_flag
Cl1 C8 1.737(2) . ?
Cl2 C13 1.738(2) . ?
Cl3 C18 1.735(2) . ?
O1 C1 1.337(2) . ?
O1 C4 1.399(2) . ?
O3 C3 1.350(2) . ?
O3 C14 1.397(2) . ?
N2 C2 1.321(2) . ?
N2 C3 1.330(3) . ?
N1 C1 1.324(3) . ?
N1 C2 1.328(2) . ?
N5 C13 1.315(3) . ?
N5 C12 1.346(3) . ?
O2 C2 1.346(2) . ?
O2 C9 1.399(2) . ?
N3 C3 1.319(3) . ?
N3 C1 1.331(2) . ?
C9 C10 1.372(3) . ?
C9 C13 1.383(3) . ?
N4 C8 1.315(3) . ?
N4 C7 1.341(3) . ?
C4 C5 1.372(3) . ?
C4 C8 1.384(3) . ?
N6 C18 1.318(3) . ?
N6 C17 1.340(3) . ?
C5 C6 1.378(3) . ?
C5 H5 0.9500 . ?
C7 C6 1.374(3) . ?
C7 H7 0.9500 . ?
C14 C15 1.377(3) . ?
C14 C18 1.380(3) . ?
C6 H6 0.9500 . ?
C15 C16 1.382(3) . ?
C15 H15 0.9500 . ?
C11 C12 1.374(3) . ?
C11 C10 1.382(3) . ?
C11 H11 0.9500 . ?
C16 C17 1.372(3) . ?
C16 H16 0.9500 . ?
C10 H10 0.9500 . ?
C12 H12 0.9500 . ?
C17 H17 0.9500 . ?

loop_
_cod_related_entry_id
_cod_related_entry_database
_cod_related_entry_code
1 ChemSpider 21149371
